data_7252009
loop_
_publ_author_name
'Liu, Yu'
'Lei, Jian'
'Li, Ting'
'Zhong, Aiyu'
'Zhu, Zihan'
'Lu, Junxiao'
'Wang, Zhipeng'
'Zhao, Panpan'
'Wu, Zhigang'

_publ_section_title
;
 The cocrystals of isorhamnetin and isoliquiritigenin with
 4,4&#x2032;-bipyridine: system characterization, stability, dissolution
 and anticancer activity
;
_journal_issue 30
_journal_name_full 'RSC Advances'
_journal_page_first 27212
_journal_page_last 27222
_journal_paper_doi 10.1039/D6RA01981A
_journal_volume 16
_journal_year 2026
_chemical_formula_moiety 'C15 H12 O4, C10 H8 N2'
_chemical_formula_sum 'C25 H20 N2 O4'
_chemical_formula_weight 412.43
_chemical_name_systematic Isoliquiritigenin-4,4'-Bipyridine
_space_group_crystal_system monoclinic
_space_group_IT_number 14
_space_group_name_Hall '-P 2ybc'
_space_group_name_H-M_alt 'P 1 21/c 1'
_atom_sites_solution_hydrogens geom
_audit_creation_date 2025-11-11
_audit_creation_method
;
Olex2 1.5
(compiled 2025.07.13 svn.rb7424aed for OlexSys, GUI svn.r7314)
;
_audit_update_record
;
2026-04-11 deposited with the CCDC.	2026-05-07 downloaded from the CCDC.
;
_cell_angle_alpha 90
_cell_angle_beta 97.2310(10)
_cell_angle_gamma 90
_cell_formula_units_Z 4
_cell_length_a 16.9971(3)
_cell_length_b 9.4839(2)
_cell_length_c 12.8861(2)
_cell_measurement_reflns_used 5138
_cell_measurement_temperature 295
_cell_measurement_theta_max 66.698
_cell_measurement_theta_min 2.620
_cell_volume 2060.70(7)
_computing_cell_refinement 'SAINT v8.37A (Bruker, 2015)'
_computing_data_reduction 'SAINT v8.37A (Bruker, 2015)'
_computing_molecular_graphics 'Olex2 1.5 (Dolomanov et al., 2009)'
_computing_publication_material 'Olex2 1.5 (Dolomanov et al., 2009)'
_computing_structure_refinement 'SHELXL 2018/3 (Sheldrick, 2015)'
_computing_structure_solution 'SHELXT 2018/2 (Sheldrick, 2018)'
_diffrn_ambient_temperature 295
_diffrn_measured_fraction_theta_full 0.988
_diffrn_measured_fraction_theta_max 0.988
_diffrn_measurement_device_type 'Bruker APEX-II CCD'
_diffrn_measurement_method '\f and \w scans'
_diffrn_radiation_type CuK\a
_diffrn_radiation_wavelength 1.54178
_diffrn_reflns_av_R_equivalents 0.0931
_diffrn_reflns_av_unetI/netI 0.0716
_diffrn_reflns_Laue_measured_fraction_full 0.988
_diffrn_reflns_Laue_measured_fraction_max 0.988
_diffrn_reflns_limit_h_max 20
_diffrn_reflns_limit_h_min -20
_diffrn_reflns_limit_k_max 11
_diffrn_reflns_limit_k_min -11
_diffrn_reflns_limit_l_max 15
_diffrn_reflns_limit_l_min -15
_diffrn_reflns_number 15643
_diffrn_reflns_point_group_measured_fraction_full 0.988
_diffrn_reflns_point_group_measured_fraction_max 0.988
_diffrn_reflns_theta_full 67.047
_diffrn_reflns_theta_max 67.047
_diffrn_reflns_theta_min 2.620
_diffrn_source_current 1.0
_diffrn_source_power 0.05
_diffrn_source_voltage 50.0
_exptl_absorpt_coefficient_mu 0.742
_exptl_absorpt_correction_T_max 0.7528
_exptl_absorpt_correction_T_min 0.4892
_exptl_absorpt_correction_type multi-scan
_exptl_absorpt_process_details
;
SADABS-2016/2 (Bruker,2016/2) was used for absorption correction.
wR2(int) was 0.1203 before and 0.0772 after correction.
The Ratio of minimum to maximum transmission is 0.6498.
The \l/2 correction factor is Not present.
;
_exptl_crystal_density_diffrn 1.329
_exptl_crystal_description block
_exptl_crystal_F_000 864
_exptl_crystal_recrystallization_method 'Re-crystallisation from solvent'
_exptl_crystal_size_max 0.21
_exptl_crystal_size_mid 0.2
_exptl_crystal_size_min 0.15
_refine_diff_density_max 0.356
_refine_diff_density_min -0.206
_refine_diff_density_rms 0.044
_refine_ls_extinction_method none
_refine_ls_goodness_of_fit_ref 1.033
_refine_ls_hydrogen_treatment constr
_refine_ls_matrix_type full
_refine_ls_number_parameters 283
_refine_ls_number_reflns 3638
_refine_ls_number_restraints 0
_refine_ls_restrained_S_all 1.033
_refine_ls_R_factor_all 0.0724
_refine_ls_R_factor_gt 0.0574
_refine_ls_shift/su_max 0.000
_refine_ls_shift/su_mean 0.000
_refine_ls_structure_factor_coef Fsqd
_refine_ls_weighting_details 'w=1/[\s^2^(Fo^2^)+(0.0941P)^2^+0.3821P] where P=(Fo^2^+2Fc^2^)/3'
_refine_ls_weighting_scheme calc
_refine_ls_wR_factor_gt 0.1556
_refine_ls_wR_factor_ref 0.1720
_reflns_Friedel_coverage 0.000
_reflns_number_gt 2815
_reflns_number_total 3638
_reflns_threshold_expression 'I > 2\s(I)'
_cod_data_source_file d6ra01981a1.cif
_cod_data_source_block 2
_cod_database_code 7252009
_shelx_shelxl_version_number 2018/3
_shelx_space_group_comment
;
The symmetry employed for this shelxl refinement is uniquely defined
by the following loop, which should always be used as a source of
symmetry information in preference to the above space-group names.
They are only intended as comments.
;
_shelx_estimated_absorpt_t_max 0.897
_shelx_estimated_absorpt_t_min 0.860
_olex2_refinement_description
;
1. Fixed Uiso
 At 1.2 times of:
  All C(H) groups
 At 1.5 times of:
  All O(H) groups
2.a Aromatic/amide H refined with riding coordinates:
 C2(H2A), C4(H4A), C5(H5), C8(H8), C9(H9), C11(H11), C12(H12), C14(H14),
 C15(H15), C1L(H1L), C2L(H2L), C4L(H4L), C5L(H5L), C7L(H7L), C8L(H8L), C9L(H9L),
  C10L(H10L)
2.b Idealised tetrahedral OH refined as rotating group:
 O1(H1), O2(H2), O4(H4)
;
_olex2_submission_special_instructions 'No special instructions were received'

loop_
_space_group_symop_operation_xyz
'x, y, z'
'-x, y+1/2, -z+1/2'
'-x, -y, -z'
'x, -y-1/2, z-1/2'

loop_
_atom_site_label
_atom_site_type_symbol
_atom_site_fract_x
_atom_site_fract_y
_atom_site_fract_z
_atom_site_U_iso_or_equiv
_atom_site_adp_type
_atom_site_occupancy
_atom_site_site_symmetry_order
_atom_site_calc_flag
_atom_site_refinement_flags_posn
_atom_site_refinement_flags_adp
_atom_site_refinement_flags_occupancy
_atom_site_disorder_assembly
_atom_site_disorder_group
O1 O 0.87654(12) 0.5754(2) 0.92852(14) 0.0807(6) Uani 1 1 d . . . . .
H1 H 0.839193 0.536654 0.893193 0.121 Uiso 1 1 calc R U . . .
O2 O 1.06222(10) 0.9453(2) 0.90673(13) 0.0731(5) Uani 1 1 d . . . . .
H2 H 1.076305 0.920331 0.967135 0.110 Uiso 1 1 calc R U . . .
O3 O 0.77637(10) 0.52755(17) 0.76985(13) 0.0674(5) Uani 1 1 d . . . . .
O4 O 0.51939(11) 0.77774(18) 0.19681(13) 0.0709(5) Uani 1 1 d . . . . .
H4 H 0.485352 0.720032 0.175009 0.106 Uiso 1 1 calc R U . . .
C1 C 0.90546(13) 0.6794(2) 0.87164(16) 0.0556(5) Uani 1 1 d . . . . .
C2 C 0.96960(13) 0.7572(3) 0.91870(17) 0.0600(6) Uani 1 1 d . . . . .
H2A H 0.991629 0.735993 0.986660 0.072 Uiso 1 1 calc R U . . .
C3 C 1.00073(13) 0.8654(3) 0.86532(17) 0.0569(6) Uani 1 1 d . . . . .
C4 C 0.96833(13) 0.8962(3) 0.76251(17) 0.0579(6) Uani 1 1 d . . . . .
H4A H 0.989644 0.968172 0.725696 0.070 Uiso 1 1 calc R U . . .
C5 C 0.90549(12) 0.8202(3) 0.71690(16) 0.0551(5) Uani 1 1 d . . . . .
H5 H 0.884563 0.841774 0.648553 0.066 Uiso 1 1 calc R U . . .
C6 C 0.87077(12) 0.7104(2) 0.76876(15) 0.0500(5) Uani 1 1 d . . . . .
C7 C 0.80123(13) 0.6320(2) 0.72253(16) 0.0536(5) Uani 1 1 d . . . . .
C8 C 0.75756(13) 0.6778(3) 0.62344(16) 0.0572(5) Uani 1 1 d . . . . .
H8 H 0.776486 0.755249 0.589890 0.069 Uiso 1 1 calc R U . . .
C9 C 0.69181(12) 0.6142(2) 0.57845(16) 0.0529(5) Uani 1 1 d . . . . .
H9 H 0.674291 0.535838 0.612367 0.064 Uiso 1 1 calc R U . . .
C10 C 0.64530(12) 0.6569(2) 0.48117(16) 0.0482(5) Uani 1 1 d . . . . .
C11 C 0.66097(13) 0.7816(2) 0.42887(17) 0.0557(5) Uani 1 1 d . . . . .
H11 H 0.701202 0.840893 0.458567 0.067 Uiso 1 1 calc R U . . .
C12 C 0.61868(13) 0.8182(2) 0.33545(17) 0.0563(5) Uani 1 1 d . . . . .
H12 H 0.630577 0.901553 0.302774 0.068 Uiso 1 1 calc R U . . .
C13 C 0.55823(12) 0.7324(2) 0.28887(16) 0.0515(5) Uani 1 1 d . . . . .
C14 C 0.54081(12) 0.6085(2) 0.33874(17) 0.0534(5) Uani 1 1 d . . . . .
H14 H 0.500211 0.550142 0.308741 0.064 Uiso 1 1 calc R U . . .
C15 C 0.58398(12) 0.5722(2) 0.43309(17) 0.0527(5) Uani 1 1 d . . . . .
H15 H 0.571833 0.488810 0.465586 0.063 Uiso 1 1 calc R U . . .
N1L N 0.40100(12) 0.6596(2) 0.06843(15) 0.0624(5) Uani 1 1 d . . . . .
N2L N 0.13654(10) 0.6106(2) -0.39993(14) 0.0581(5) Uani 1 1 d . . . . .
C1L C 0.32287(15) 0.6663(3) 0.06991(18) 0.0638(6) Uani 1 1 d . . . . .
H1L H 0.303911 0.679445 0.133840 0.077 Uiso 1 1 calc R U . . .
C2L C 0.26882(14) 0.6547(2) -0.01880(17) 0.0581(6) Uani 1 1 d . . . . .
H2L H 0.214830 0.662014 -0.014049 0.070 Uiso 1 1 calc R U . . .
C3L C 0.29475(12) 0.6322(2) -0.11461(16) 0.0476(5) Uani 1 1 d . . . . .
C4L C 0.37633(13) 0.6228(3) -0.11596(18) 0.0600(6) Uani 1 1 d . . . . .
H4L H 0.396955 0.605661 -0.178276 0.072 Uiso 1 1 calc R U . . .
C5L C 0.42605(14) 0.6392(3) -0.02400(19) 0.0652(6) Uani 1 1 d . . . . .
H5L H 0.480445 0.635681 -0.026655 0.078 Uiso 1 1 calc R U . . .
C6L C 0.23893(11) 0.6216(2) -0.21253(15) 0.0464(5) Uani 1 1 d . . . . .
C7L C 0.17451(13) 0.7121(2) -0.23179(18) 0.0578(6) Uani 1 1 d . . . . .
H7L H 0.164232 0.778067 -0.181849 0.069 Uiso 1 1 calc R U . . .
C8L C 0.12631(13) 0.7031(3) -0.32498(19) 0.0630(6) Uani 1 1 d . . . . .
H8L H 0.083854 0.765427 -0.336705 0.076 Uiso 1 1 calc R U . . .
C9L C 0.19743(12) 0.5220(2) -0.38028(16) 0.0555(5) Uani 1 1 d . . . . .
H9L H 0.205078 0.454872 -0.430643 0.067 Uiso 1 1 calc R U . . .
C10L C 0.24992(12) 0.5245(2) -0.28905(16) 0.0512(5) Uani 1 1 d . . . . .
H10L H 0.292105 0.461409 -0.279452 0.061 Uiso 1 1 calc R U . . .

loop_
_atom_site_aniso_label
_atom_site_aniso_U_11
_atom_site_aniso_U_22
_atom_site_aniso_U_33
_atom_site_aniso_U_23
_atom_site_aniso_U_13
_atom_site_aniso_U_12
O1 0.0878(13) 0.0809(12) 0.0682(11) 0.0199(9) -0.0105(9) -0.0152(10)
O2 0.0618(10) 0.0954(13) 0.0596(10) -0.0029(9) -0.0019(8) -0.0164(9)
O3 0.0693(10) 0.0602(10) 0.0703(10) 0.0036(8) -0.0001(8) -0.0008(8)
O4 0.0759(11) 0.0646(10) 0.0652(10) 0.0034(8) -0.0185(8) -0.0070(8)
C1 0.0574(12) 0.0579(12) 0.0507(12) 0.0031(10) 0.0043(10) 0.0070(10)
C2 0.0579(13) 0.0735(15) 0.0461(11) -0.0006(11) -0.0032(10) 0.0046(11)
C3 0.0469(11) 0.0727(14) 0.0512(12) -0.0099(10) 0.0059(10) 0.0021(10)
C4 0.0510(12) 0.0732(14) 0.0501(11) -0.0002(10) 0.0089(10) 0.0002(10)
C5 0.0515(12) 0.0707(14) 0.0428(10) -0.0016(10) 0.0047(9) 0.0085(10)
C6 0.0488(11) 0.0563(12) 0.0441(10) -0.0050(9) 0.0031(9) 0.0101(9)
C7 0.0558(12) 0.0538(12) 0.0513(11) -0.0059(10) 0.0071(10) 0.0081(10)
C8 0.0585(13) 0.0623(13) 0.0494(12) -0.0013(10) 0.0008(10) 0.0006(10)
C9 0.0531(12) 0.0556(12) 0.0502(11) -0.0034(9) 0.0069(10) 0.0007(9)
C10 0.0469(11) 0.0508(11) 0.0469(11) -0.0057(9) 0.0052(9) -0.0003(8)
C11 0.0556(12) 0.0525(12) 0.0570(12) -0.0056(10) -0.0007(10) -0.0111(9)
C12 0.0588(13) 0.0517(12) 0.0562(12) 0.0000(10) -0.0010(10) -0.0073(10)
C13 0.0500(11) 0.0525(12) 0.0505(11) -0.0068(9) 0.0007(9) 0.0029(9)
C14 0.0446(11) 0.0528(12) 0.0613(12) -0.0098(10) 0.0008(10) -0.0058(9)
C15 0.0490(11) 0.0499(11) 0.0596(12) -0.0004(10) 0.0082(10) -0.0058(9)
N1L 0.0701(13) 0.0561(11) 0.0579(11) 0.0010(9) -0.0037(9) -0.0064(9)
N2L 0.0474(10) 0.0685(12) 0.0582(10) 0.0040(9) 0.0055(8) -0.0001(9)
C1L 0.0752(16) 0.0660(14) 0.0506(12) -0.0061(11) 0.0091(11) -0.0008(12)
C2L 0.0567(12) 0.0612(13) 0.0577(13) -0.0066(10) 0.0120(10) 0.0013(10)
C3L 0.0488(11) 0.0436(10) 0.0511(11) -0.0001(9) 0.0084(9) -0.0018(8)
C4L 0.0500(12) 0.0761(15) 0.0543(12) -0.0003(11) 0.0090(10) -0.0040(10)
C5L 0.0505(12) 0.0768(16) 0.0659(14) 0.0047(12) -0.0021(11) -0.0074(11)
C6L 0.0435(10) 0.0473(10) 0.0494(11) 0.0015(9) 0.0099(9) -0.0028(8)
C7L 0.0533(12) 0.0543(12) 0.0666(14) -0.0066(10) 0.0106(11) 0.0071(10)
C8L 0.0502(12) 0.0670(14) 0.0708(15) 0.0027(12) 0.0035(11) 0.0131(10)
C9L 0.0507(11) 0.0659(13) 0.0504(11) -0.0053(10) 0.0086(10) 0.0022(10)
C10L 0.0456(11) 0.0547(12) 0.0537(11) -0.0040(9) 0.0073(9) 0.0061(9)

loop_
_atom_type_symbol
_atom_type_description
_atom_type_scat_dispersion_real
_atom_type_scat_dispersion_imag
_atom_type_scat_source
C C 0.0181 0.0091 'International Tables Vol C Tables 4.2.6.8 and 6.1.1.4'
H H 0.0000 0.0000 'International Tables Vol C Tables 4.2.6.8 and 6.1.1.4'
N N 0.0311 0.0180 'International Tables Vol C Tables 4.2.6.8 and 6.1.1.4'
O O 0.0492 0.0322 'International Tables Vol C Tables 4.2.6.8 and 6.1.1.4'

loop_
_geom_angle_atom_site_label_1
_geom_angle_atom_site_label_2
_geom_angle_atom_site_label_3
_geom_angle
_geom_angle_site_symmetry_1
_geom_angle_site_symmetry_3
_geom_angle_publ_flag
C1 O1 H1 109.5 . . ?
C3 O2 H2 109.5 . . ?
C13 O4 H4 109.5 . . ?
O1 C1 C2 117.9(2) . . ?
O1 C1 C6 121.4(2) . . ?
C2 C1 C6 120.7(2) . . ?
C1 C2 H2A 119.8 . . ?
C3 C2 C1 120.4(2) . . ?
C3 C2 H2A 119.8 . . ?
O2 C3 C2 123.3(2) . . ?
O2 C3 C4 116.8(2) . . ?
C2 C3 C4 119.9(2) . . ?
C3 C4 H4A 120.2 . . ?
C5 C4 C3 119.5(2) . . ?
C5 C4 H4A 120.2 . . ?
C4 C5 H5 118.6 . . ?
C4 C5 C6 122.7(2) . . ?
C6 C5 H5 118.6 . . ?
C1 C6 C7 119.9(2) . . ?
C5 C6 C1 116.7(2) . . ?
C5 C6 C7 123.39(19) . . ?
O3 C7 C6 120.4(2) . . ?
O3 C7 C8 119.4(2) . . ?
C6 C7 C8 120.1(2) . . ?
C7 C8 H8 118.3 . . ?
C9 C8 C7 123.4(2) . . ?
C9 C8 H8 118.3 . . ?
C8 C9 H9 117.2 . . ?
C8 C9 C10 125.7(2) . . ?
C10 C9 H9 117.2 . . ?
C11 C10 C9 122.26(19) . . ?
C15 C10 C9 121.12(19) . . ?
C15 C10 C11 116.59(19) . . ?
C10 C11 H11 119.1 . . ?
C12 C11 C10 121.8(2) . . ?
C12 C11 H11 119.1 . . ?
C11 C12 H12 119.6 . . ?
C11 C12 C13 120.7(2) . . ?
C13 C12 H12 119.6 . . ?
O4 C13 C12 116.5(2) . . ?
O4 C13 C14 124.47(19) . . ?
C12 C13 C14 119.0(2) . . ?
C13 C14 H14 120.1 . . ?
C15 C14 C13 119.83(19) . . ?
C15 C14 H14 120.1 . . ?
C10 C15 H15 119.0 . . ?
C14 C15 C10 122.0(2) . . ?
C14 C15 H15 119.0 . . ?
C5L N1L C1L 116.9(2) . . ?
C9L N2L C8L 116.53(19) . . ?
N1L C1L H1L 118.4 . . ?
N1L C1L C2L 123.1(2) . . ?
C2L C1L H1L 118.4 . . ?
C1L C2L H2L 120.0 . . ?
C1L C2L C3L 120.0(2) . . ?
C3L C2L H2L 120.0 . . ?
C2L C3L C4L 116.9(2) . . ?
C2L C3L C6L 121.99(19) . . ?
C4L C3L C6L 121.11(18) . . ?
C3L C4L H4L 120.4 . . ?
C5L C4L C3L 119.2(2) . . ?
C5L C4L H4L 120.4 . . ?
N1L C5L C4L 123.9(2) . . ?
N1L C5L H5L 118.1 . . ?
C4L C5L H5L 118.1 . . ?
C7L C6L C3L 121.04(18) . . ?
C10L C6L C3L 121.57(18) . . ?
C10L C6L C7L 117.4(2) . . ?
C6L C7L H7L 120.3 . . ?
C8L C7L C6L 119.4(2) . . ?
C8L C7L H7L 120.3 . . ?
N2L C8L C7L 123.9(2) . . ?
N2L C8L H8L 118.0 . . ?
C7L C8L H8L 118.0 . . ?
N2L C9L H9L 118.2 . . ?
N2L C9L C10L 123.6(2) . . ?
C10L C9L H9L 118.2 . . ?
C6L C10L C9L 119.20(19) . . ?
C6L C10L H10L 120.4 . . ?
C9L C10L H10L 120.4 . . ?

loop_
_geom_bond_atom_site_label_1
_geom_bond_atom_site_label_2
_geom_bond_distance
_geom_bond_site_symmetry_2
_geom_bond_publ_flag
O1 H1 0.8200 . ?
O1 C1 1.358(3) . ?
O2 H2 0.8200 . ?
O2 C3 1.346(3) . ?
O3 C7 1.263(3) . ?
O4 H4 0.8200 . ?
O4 C13 1.353(3) . ?
C1 C2 1.391(3) . ?
C1 C6 1.412(3) . ?
C2 H2A 0.9300 . ?
C2 C3 1.378(3) . ?
C3 C4 1.400(3) . ?
C4 H4A 0.9300 . ?
C4 C5 1.359(3) . ?
C5 H5 0.9300 . ?
C5 C6 1.407(3) . ?
C6 C7 1.459(3) . ?
C7 C8 1.460(3) . ?
C8 H8 0.9300 . ?
C8 C9 1.336(3) . ?
C9 H9 0.9300 . ?
C9 C10 1.453(3) . ?
C10 C11 1.403(3) . ?
C10 C15 1.398(3) . ?
C11 H11 0.9300 . ?
C11 C12 1.367(3) . ?
C12 H12 0.9300 . ?
C12 C13 1.387(3) . ?
C13 C14 1.389(3) . ?
C14 H14 0.9300 . ?
C14 C15 1.382(3) . ?
C15 H15 0.9300 . ?
N1L C1L 1.332(3) . ?
N1L C5L 1.329(3) . ?
N2L C8L 1.332(3) . ?
N2L C9L 1.332(3) . ?
C1L H1L 0.9300 . ?
C1L C2L 1.378(3) . ?
C2L H2L 0.9300 . ?
C2L C3L 1.379(3) . ?
C3L C4L 1.392(3) . ?
C3L C6L 1.484(3) . ?
C4L H4L 0.9300 . ?
C4L C5L 1.375(3) . ?
C5L H5L 0.9300 . ?
C6L C7L 1.389(3) . ?
C6L C10L 1.379(3) . ?
C7L H7L 0.9300 . ?
C7L C8L 1.369(3) . ?
C8L H8L 0.9300 . ?
C9L H9L 0.9300 . ?
C9L C10L 1.384(3) . ?
C10L H10L 0.9300 . ?

loop_
_geom_torsion_atom_site_label_1
_geom_torsion_atom_site_label_2
_geom_torsion_atom_site_label_3
_geom_torsion_atom_site_label_4
_geom_torsion
_geom_torsion_site_symmetry_1
_geom_torsion_site_symmetry_2
_geom_torsion_site_symmetry_3
_geom_torsion_site_symmetry_4
_geom_torsion_publ_flag
O1 C1 C2 C3 -179.1(2) . . . . ?
O1 C1 C6 C5 -180.0(2) . . . . ?
O1 C1 C6 C7 1.5(3) . . . . ?
O2 C3 C4 C5 -179.2(2) . . . . ?
O3 C7 C8 C9 -0.4(3) . . . . ?
O4 C13 C14 C15 -179.7(2) . . . . ?
C1 C2 C3 O2 179.4(2) . . . . ?
C1 C2 C3 C4 -0.9(3) . . . . ?
C1 C6 C7 O3 -6.9(3) . . . . ?
C1 C6 C7 C8 170.20(19) . . . . ?
C2 C1 C6 C5 1.4(3) . . . . ?
C2 C1 C6 C7 -177.14(19) . . . . ?
C2 C3 C4 C5 1.0(3) . . . . ?
C3 C4 C5 C6 0.0(3) . . . . ?
C4 C5 C6 C1 -1.3(3) . . . . ?
C4 C5 C6 C7 177.3(2) . . . . ?
C5 C6 C7 O3 174.68(19) . . . . ?
C5 C6 C7 C8 -8.3(3) . . . . ?
C6 C1 C2 C3 -0.4(3) . . . . ?
C6 C7 C8 C9 -177.53(19) . . . . ?
C7 C8 C9 C10 178.78(19) . . . . ?
C8 C9 C10 C11 -6.9(3) . . . . ?
C8 C9 C10 C15 170.9(2) . . . . ?
C9 C10 C11 C12 177.6(2) . . . . ?
C9 C10 C15 C14 -177.75(19) . . . . ?
C10 C11 C12 C13 0.0(3) . . . . ?
C11 C10 C15 C14 0.1(3) . . . . ?
C11 C12 C13 O4 179.6(2) . . . . ?
C11 C12 C13 C14 0.3(3) . . . . ?
C12 C13 C14 C15 -0.4(3) . . . . ?
C13 C14 C15 C10 0.2(3) . . . . ?
C15 C10 C11 C12 -0.3(3) . . . . ?
N1L C1L C2L C3L 1.4(4) . . . . ?
N2L C9L C10L C6L 1.1(3) . . . . ?
C1L N1L C5L C4L -1.0(4) . . . . ?
C1L C2L C3L C4L -0.2(3) . . . . ?
C1L C2L C3L C6L -178.8(2) . . . . ?
C2L C3L C4L C5L -1.4(3) . . . . ?
C2L C3L C6L C7L 41.7(3) . . . . ?
C2L C3L C6L C10L -140.0(2) . . . . ?
C3L C4L C5L N1L 2.1(4) . . . . ?
C3L C6L C7L C8L 177.2(2) . . . . ?
C3L C6L C10L C9L -178.01(18) . . . . ?
C4L C3L C6L C7L -136.8(2) . . . . ?
C4L C3L C6L C10L 41.4(3) . . . . ?
C5L N1L C1L C2L -0.8(4) . . . . ?
C6L C3L C4L C5L 177.2(2) . . . . ?
C6L C7L C8L N2L 0.8(4) . . . . ?
C7L C6L C10L C9L 0.3(3) . . . . ?
C8L N2L C9L C10L -1.6(3) . . . . ?
C9L N2L C8L C7L 0.6(3) . . . . ?
C10L C6L C7L C8L -1.2(3) . . . . ?
